data_4514534
loop_
_publ_author_name
'Kang, Jiajia'
'Ni, Jun'
'Su, Mengmeng'
'Li, Yanqin'
'Zhang, Jianjun'
'Zhou, Huajun'
'Chen, Zhong-Ning'

_publ_section_title
;
 Facile and Equipment-Free Data Encryption and Decryption by
 Self-Encrypting Pt(II) Complex.
;
_journal_issue 14
_journal_name_full 'ACS applied materials &amp; interfaces'
_journal_page_first 13350
_journal_page_last 13358
_journal_paper_doi 10.1021/acsami.8b21221
_journal_volume 11
_journal_year 2019
_chemical_formula_sum 'C73 H65 Br4 Cl3 N4 Pt2 Si4'
_chemical_formula_weight 1926.82
_space_group_IT_number 2
_space_group_name_Hall '-P 1'
_space_group_name_H-M_alt 'P -1'
_symmetry_cell_setting triclinic
_symmetry_space_group_name_Hall '-P 1'
_symmetry_space_group_name_H-M 'P -1'
_atom_sites_solution_hydrogens geom
_atom_sites_solution_primary direct
_atom_sites_solution_secondary difmap
_audit_creation_method SHELXL-97
_cell_angle_alpha 98.910(2)
_cell_angle_beta 91.715(2)
_cell_angle_gamma 98.739(2)
_cell_formula_units_Z 2
_cell_length_a 13.7440(4)
_cell_length_b 14.0426(4)
_cell_length_c 19.9366(6)
_cell_measurement_reflns_used 5545
_cell_measurement_temperature 210(2)
_cell_measurement_theta_max 26.56
_cell_measurement_theta_min 2.35
_cell_volume 3751.60(19)
_computing_cell_refinement 'Bruker SMART'
_computing_data_collection 'Bruker SMART'
_computing_data_reduction 'Bruker SAINT'
_computing_molecular_graphics 'Bruker SHELXTL'
_computing_publication_material 'Bruker SHELXTL'
_computing_structure_refinement 'SHELXL-97 (Sheldrick, 1997)'
_computing_structure_solution 'SHELXS-97 (Sheldrick, 1990)'
_diffrn_ambient_temperature 210(2)
_diffrn_measured_fraction_theta_full 0.990
_diffrn_measured_fraction_theta_max 0.990
_diffrn_measurement_device_type 'Bruker Smart APEX II'
_diffrn_measurement_method 'phi and omega scans'
_diffrn_radiation_monochromator graphite
_diffrn_radiation_source 'fine-focus sealed tube'
_diffrn_radiation_type MoK\a
_diffrn_radiation_wavelength 0.71073
_diffrn_reflns_av_R_equivalents 0.0442
_diffrn_reflns_av_sigmaI/netI 0.0717
_diffrn_reflns_limit_h_max 15
_diffrn_reflns_limit_h_min -16
_diffrn_reflns_limit_k_max 14
_diffrn_reflns_limit_k_min -16
_diffrn_reflns_limit_l_max 23
_diffrn_reflns_limit_l_min -23
_diffrn_reflns_number 19891
_diffrn_reflns_theta_full 25.00
_diffrn_reflns_theta_max 25.00
_diffrn_reflns_theta_min 1.67
_exptl_absorpt_coefficient_mu 6.068
_exptl_absorpt_correction_T_max 0.407
_exptl_absorpt_correction_T_min 0.294
_exptl_absorpt_correction_type multi-scan
_exptl_absorpt_process_details 'SADABS (Sheldrick, 1996)'
_exptl_crystal_colour yellow
_exptl_crystal_density_diffrn 1.706
_exptl_crystal_density_method 'not measured'
_exptl_crystal_description block
_exptl_crystal_F_000 1868
_exptl_crystal_size_max 0.20
_exptl_crystal_size_mid 0.20
_exptl_crystal_size_min 0.15
_refine_diff_density_max 1.735
_refine_diff_density_min -1.396
_refine_diff_density_rms 0.141
_refine_ls_extinction_method none
_refine_ls_goodness_of_fit_ref 1.014
_refine_ls_hydrogen_treatment constr
_refine_ls_matrix_type full
_refine_ls_number_parameters 833
_refine_ls_number_reflns 13085
_refine_ls_number_restraints 33
_refine_ls_restrained_S_all 1.031
_refine_ls_R_factor_all 0.0600
_refine_ls_R_factor_gt 0.0396
_refine_ls_shift/su_max 0.002
_refine_ls_shift/su_mean 0.000
_refine_ls_structure_factor_coef Fsqd
_refine_ls_weighting_details 'calc w=1/[\s^2^(Fo^2^)+(0.0340P)^2^+0.0000P] where P=(Fo^2^+2Fc^2^)/3'
_refine_ls_weighting_scheme calc
_refine_ls_wR_factor_gt 0.0819
_refine_ls_wR_factor_ref 0.0900
_reflns_number_gt 10069
_reflns_number_total 13085
_reflns_threshold_expression >2sigma(I)
_cod_data_source_file am8b21221_si_012.cif
_cod_data_source_block a
_cod_depositor_comments
;
The following automatic conversions were performed:

'_exptl_absorpt_correction_type' value 'Multi-scan' changed to
'multi-scan' according to
/home/data/users/saulius/crontab/automatic-downloads/current/ACS/lib/dictionaries/cif_core.dic
dictionary named 'cif_core.dic' version 2.4.2 from 2011-04-26.

Automatic conversion script
Id: cif_fix_values 4973 2017-02-22 13:04:09Z antanas 
;
_cod_original_cell_volume 3751.59(19)
_cod_original_sg_symbol_H-M P-1
_cod_database_code 4514534

loop_
_symmetry_equiv_pos_as_xyz
'x, y, z'
'-x, -y, -z'

loop_
_atom_site_label
_atom_site_type_symbol
_atom_site_fract_x
_atom_site_fract_y
_atom_site_fract_z
_atom_site_U_iso_or_equiv
_atom_site_adp_type
_atom_site_occupancy
_atom_site_symmetry_multiplicity
_atom_site_calc_flag
_atom_site_refinement_flags
_atom_site_disorder_assembly
_atom_site_disorder_group
Cl3 Cl 0.93614(13) 0.67558(12) 0.35768(10) 0.0635(5) Uani 1 1 d . . .
Pt1 Pt 0.551421(13) 0.614494(13) 0.446041(10) 0.02032(5) Uani 1 1 d . . .
Pt2 Pt 0.533204(13) 0.109444(13) 0.423340(10) 0.02032(5) Uani 1 1 d . . .
Si3 Si 0.21615(12) -0.03351(12) 0.04710(8) 0.0398(4) Uani 1 1 d . . .
Si1 Si 0.12046(13) 0.54080(13) 0.11893(10) 0.0520(5) Uani 1 1 d DU . .
N3 N 0.3996(3) 0.0981(3) 0.3682(2) 0.0203(10) Uani 1 1 d . . .
C6 C 0.3755(4) 0.5876(3) 0.3429(3) 0.0267(13) Uani 1 1 d . . .
H6 H 0.4218 0.5822 0.3100 0.032 Uiso 1 1 calc R . .
N2 N 0.4792(3) 0.6298(3) 0.5360(2) 0.0222(10) Uani 1 1 d . . .
N4 N 0.4386(3) 0.1225(3) 0.5012(2) 0.0195(10) Uani 1 1 d . . .
C29 C 0.6806(3) 0.6286(4) 0.4932(3) 0.0269(13) Uani 1 1 d . . .
C42 C 0.3846(4) 0.0790(3) 0.3010(3) 0.0250(13) Uani 1 1 d . . .
H42 H 0.4381 0.0694 0.2747 0.030 Uiso 1 1 calc R . .
N1 N 0.4066(3) 0.6020(3) 0.4088(2) 0.0203(10) Uani 1 1 d . . .
C57 C 0.6151(3) 0.1052(4) 0.3449(3) 0.0264(13) Uani 1 1 d . . .
C21 C 0.6108(4) 0.6026(4) 0.3578(3) 0.0272(13) Uani 1 1 d . . .
C51 C 0.4638(4) 0.1324(3) 0.5680(2) 0.0230(12) Uani 1 1 d . . .
H51 H 0.5290 0.1310 0.5812 0.028 Uiso 1 1 calc R . .
C66 C 0.7125(3) 0.1270(4) 0.5288(3) 0.0260(13) Uani 1 1 d . . .
C47 C 0.3433(3) 0.1238(3) 0.4816(3) 0.0223(12) Uani 1 1 d . . .
C65 C 0.6493(3) 0.1214(3) 0.4852(3) 0.0240(12) Uani 1 1 d . . .
C11 C 0.3803(4) 0.6250(3) 0.5268(3) 0.0231(12) Uani 1 1 d . . .
C10 C 0.3405(3) 0.6109(3) 0.4566(3) 0.0211(12) Uani 1 1 d . . .
C15 C 0.5210(4) 0.6420(3) 0.5987(3) 0.0269(13) Uani 1 1 d . . .
H15 H 0.5891 0.6469 0.6043 0.032 Uiso 1 1 calc R . .
C43 C 0.2926(4) 0.0726(4) 0.2683(3) 0.0266(13) Uani 1 1 d . . .
C23 C 0.6847(3) 0.6004(4) 0.2370(3) 0.0279(13) Uani 1 1 d . . .
C46 C 0.3227(3) 0.1113(3) 0.4087(3) 0.0205(12) Uani 1 1 d . . .
C7 C 0.2763(4) 0.5804(3) 0.3219(3) 0.0252(13) Uani 1 1 d . . .
C67 C 0.7845(3) 0.1305(3) 0.5834(3) 0.0261(13) Uani 1 1 d . . .
C45 C 0.2301(4) 0.1115(3) 0.3784(3) 0.0271(13) Uani 1 1 d . . .
H45 H 0.1783 0.1244 0.4055 0.033 Uiso 1 1 calc R . .
C22 C 0.6448(4) 0.5984(4) 0.3027(3) 0.0313(14) Uani 1 1 d . . .
C5 C 0.2412(4) 0.5638(4) 0.2521(3) 0.0311(14) Uani 1 1 d . . .
C8 C 0.2089(4) 0.5916(4) 0.3722(3) 0.0294(14) Uani 1 1 d . . .
H8 H 0.1425 0.5890 0.3604 0.035 Uiso 1 1 calc R . .
C58 C 0.6637(4) 0.1121(4) 0.2964(3) 0.0305(14) Uani 1 1 d . . .
C40 C 0.2547(4) 0.0171(4) 0.1367(3) 0.0338(14) Uani 1 1 d . . .
C41 C 0.2762(4) 0.0446(4) 0.1963(3) 0.0328(14) Uani 1 1 d . . .
C59 C 0.7298(4) 0.1329(4) 0.2431(3) 0.0331(15) Uani 1 1 d . . .
C68 C 0.8708(3) 0.0908(3) 0.5731(3) 0.0259(13) Uani 1 1 d . . .
H68 H 0.8849 0.0633 0.5297 0.031 Uiso 1 1 calc R . .
C24 C 0.7401(4) 0.6853(4) 0.2236(3) 0.0338(14) Uani 1 1 d . . .
H24 H 0.7504 0.7408 0.2567 0.041 Uiso 1 1 calc R . .
C60 C 0.8129(4) 0.0864(4) 0.2334(3) 0.0397(16) Uani 1 1 d . A .
H60 H 0.8239 0.0378 0.2583 0.048 Uiso 1 1 calc R . .
C4 C 0.1990(4) 0.5506(4) 0.1970(3) 0.0373(15) Uani 1 1 d . . .
C9 C 0.2412(4) 0.6065(4) 0.4387(3) 0.0296(14) Uani 1 1 d . . .
H9 H 0.1964 0.6137 0.4725 0.035 Uiso 1 1 calc R . .
C25 C 0.7802(4) 0.6877(4) 0.1611(3) 0.0396(15) Uani 1 1 d . . .
C37 C 0.3260(4) -0.0681(5) 0.0027(3) 0.054(2) Uani 1 1 d . . .
H37A H 0.3821 -0.0186 0.0169 0.082 Uiso 1 1 calc R . .
H37B H 0.3135 -0.0743 -0.0456 0.082 Uiso 1 1 calc R . .
H37C H 0.3390 -0.1293 0.0137 0.082 Uiso 1 1 calc R . .
C44 C 0.2144(4) 0.0927(4) 0.3089(3) 0.0307(14) Uani 1 1 d . . .
H44 H 0.1525 0.0934 0.2890 0.037 Uiso 1 1 calc R . .
C72 C 0.7663(4) 0.1703(4) 0.6503(3) 0.0316(14) Uani 1 1 d . . .
H72 H 0.7084 0.1959 0.6584 0.038 Uiso 1 1 calc R . .
C31 C 0.8376(3) 0.6688(3) 0.5775(3) 0.0239(12) Uani 1 1 d . . .
C48 C 0.2728(4) 0.1346(4) 0.5300(3) 0.0285(13) Uani 1 1 d . . .
H48 H 0.2075 0.1348 0.5165 0.034 Uiso 1 1 calc R . .
C70 C 0.9188(4) 0.1333(4) 0.6937(3) 0.0318(14) Uani 1 1 d . . .
H70 H 0.9640 0.1344 0.7295 0.038 Uiso 1 1 calc R . .
C71 C 0.8322(4) 0.1721(4) 0.7036(3) 0.0343(15) Uani 1 1 d . . .
H71 H 0.8187 0.1997 0.7472 0.041 Uiso 1 1 calc R . .
C64 C 0.7136(5) 0.2031(4) 0.2037(3) 0.0442(17) Uani 1 1 d . A .
H64 H 0.6582 0.2338 0.2070 0.053 Uiso 1 1 calc R . .
C14 C 0.4662(4) 0.6475(3) 0.6551(3) 0.0281(13) Uani 1 1 d . . .
C49 C 0.3005(4) 0.1448(4) 0.5977(3) 0.0300(14) Uani 1 1 d . . .
H49 H 0.2537 0.1521 0.6301 0.036 Uiso 1 1 calc R . .
C69 C 0.9347(3) 0.0927(4) 0.6276(3) 0.0279(13) Uani 1 1 d . . .
C30 C 0.7550(4) 0.6445(4) 0.5290(3) 0.0321(14) Uani 1 1 d . . .
Br2 Br 1.13318(4) 0.78920(4) 0.58112(3) 0.03521(15) Uani 1 1 d . . .
Br4 Br 1.04632(4) 0.02737(5) 0.61367(3) 0.04737(17) Uani 1 1 d . . .
Br3 Br 0.99456(5) 0.06060(6) 0.17494(4) 0.0544(3) Uani 0.8587(13) 1 d P A 1
Br3' Br 0.8026(5) 0.3153(4) 0.1142(3) 0.083(2) Uani 0.1413(13) 1 d PD A 2
Si4 Si 0.50525(11) 0.18076(12) 0.83537(8) 0.0343(4) Uani 1 1 d . . .
C32 C 0.9297(3) 0.7099(3) 0.5594(3) 0.0259(13) Uani 1 1 d . . .
H32 H 0.9386 0.7208 0.5150 0.031 Uiso 1 1 calc R . .
C52 C 0.4303(4) 0.1580(4) 0.6881(3) 0.0279(13) Uani 1 1 d . . .
C53 C 0.4577(4) 0.1705(4) 0.7475(3) 0.0356(15) Uani 1 1 d . . .
C36 C 0.8277(4) 0.6536(4) 0.6450(3) 0.0325(14) Uani 1 1 d . . .
H36 H 0.7668 0.6263 0.6581 0.039 Uiso 1 1 calc R . .
C34 C 0.9972(4) 0.7194(4) 0.6739(3) 0.0335(14) Uani 1 1 d . . .
H34 H 1.0502 0.7362 0.7058 0.040 Uiso 1 1 calc R . .
C62 C 0.8662(5) 0.1866(5) 0.1495(3) 0.056(2) Uani 1 1 d . A .
H62 H 0.9117 0.2083 0.1194 0.067 Uiso 1 1 calc R . .
C35 C 0.9062(4) 0.6784(4) 0.6921(3) 0.0399(16) Uani 1 1 d . . .
H35 H 0.8978 0.6675 0.7366 0.048 Uiso 1 1 calc R . .
C39 C 0.1209(5) -0.1420(5) 0.0488(3) 0.055(2) Uani 1 1 d . . .
H39A H 0.1484 -0.1883 0.0712 0.082 Uiso 1 1 calc R . .
H39B H 0.0989 -0.1715 0.0031 0.082 Uiso 1 1 calc R . .
H39C H 0.0660 -0.1222 0.0730 0.082 Uiso 1 1 calc R . .
C13 C 0.3658(4) 0.6421(4) 0.6478(3) 0.0302(14) Uani 1 1 d . . .
H13 H 0.3279 0.6465 0.6857 0.036 Uiso 1 1 calc R . .
C50 C 0.3965(4) 0.1445(3) 0.6180(3) 0.0268(13) Uani 1 1 d . . .
C28 C 0.6709(4) 0.5178(4) 0.1866(3) 0.0398(16) Uani 1 1 d . . .
H28 H 0.6342 0.4597 0.1944 0.048 Uiso 1 1 calc R . .
C63 C 0.7836(6) 0.2229(5) 0.1609(3) 0.070(2) Uani 1 1 d D . .
C17 C 0.5518(4) 0.6672(4) 0.7782(3) 0.0399(16) Uani 1 1 d . . .
C16 C 0.5145(4) 0.6582(4) 0.7221(3) 0.0320(14) Uani 1 1 d . . .
C61 C 0.8779(4) 0.1148(5) 0.1861(3) 0.0505(19) Uani 1 1 d . . .
C33 C 1.0086(4) 0.7350(4) 0.6079(3) 0.0287(13) Uani 1 1 d . . .
Br1 Br 0.85308(5) 0.80846(5) 0.14454(4) 0.0688(2) Uani 1 1 d . . .
Cl1 Cl 0.93971(11) 0.51081(11) 0.42742(8) 0.0446(4) Uani 1 1 d . . .
Si2 Si 0.60777(12) 0.68652(13) 0.86617(9) 0.0413(5) Uani 1 1 d . . .
Cl2 Cl 0.87246(13) 0.47946(13) 0.28705(9) 0.0610(5) Uani 1 1 d . . .
C54 C 0.6416(4) 0.1980(5) 0.8315(4) 0.057(2) Uani 1 1 d . . .
H54A H 0.6611 0.1391 0.8086 0.086 Uiso 1 1 calc R . .
H54B H 0.6715 0.2132 0.8768 0.086 Uiso 1 1 calc R . .
H54C H 0.6628 0.2506 0.8071 0.086 Uiso 1 1 calc R . .
C01 C 0.8770(4) 0.5575(4) 0.3639(3) 0.0434(17) Uani 1 1 d . . .
H01 H 0.8094 0.5612 0.3771 0.052 Uiso 1 1 calc R . .
C55 C 0.4567(5) 0.0669(5) 0.8664(3) 0.061(2) Uani 1 1 d . . .
H55A H 0.3865 0.0619 0.8692 0.091 Uiso 1 1 calc R . .
H55B H 0.4866 0.0673 0.9106 0.091 Uiso 1 1 calc R . .
H55C H 0.4716 0.0121 0.8355 0.091 Uiso 1 1 calc R . .
C18 C 0.7425(4) 0.7158(5) 0.8601(4) 0.057(2) Uani 1 1 d . . .
H18A H 0.7661 0.6610 0.8345 0.086 Uiso 1 1 calc R . .
H18B H 0.7740 0.7299 0.9049 0.086 Uiso 1 1 calc R . .
H18C H 0.7574 0.7717 0.8377 0.086 Uiso 1 1 calc R . .
C26 C 0.7663(4) 0.6075(5) 0.1111(3) 0.0524(19) Uani 1 1 d . . .
H26 H 0.7927 0.6103 0.0689 0.063 Uiso 1 1 calc R . .
C3 C 0.0383(5) 0.6331(5) 0.1370(4) 0.0607(19) Uani 1 1 d U . .
H3A H -0.0016 0.6187 0.1740 0.091 Uiso 1 1 calc R . .
H3B H -0.0035 0.6318 0.0973 0.091 Uiso 1 1 calc R . .
H3C H 0.0772 0.6966 0.1491 0.091 Uiso 1 1 calc R . .
C27 C 0.7127(4) 0.5236(5) 0.1248(3) 0.0504(19) Uani 1 1 d . . .
H27 H 0.7038 0.4683 0.0915 0.061 Uiso 1 1 calc R . .
C38 C 0.1650(5) 0.0618(5) 0.0075(4) 0.069(2) Uani 1 1 d . . .
H38A H 0.1167 0.0873 0.0358 0.104 Uiso 1 1 calc R . .
H38B H 0.1348 0.0333 -0.0365 0.104 Uiso 1 1 calc R . .
H38C H 0.2173 0.1136 0.0028 0.104 Uiso 1 1 calc R . .
C56 C 0.4678(5) 0.2868(5) 0.8898(4) 0.072(2) Uani 1 1 d . . .
H56A H 0.4798 0.3431 0.8676 0.108 Uiso 1 1 calc R . .
H56B H 0.5053 0.2995 0.9326 0.108 Uiso 1 1 calc R . .
H56C H 0.3989 0.2729 0.8976 0.108 Uiso 1 1 calc R . .
C12 C 0.3222(4) 0.6301(4) 0.5834(3) 0.0299(14) Uani 1 1 d . . .
H12 H 0.2541 0.6253 0.5775 0.036 Uiso 1 1 calc R . .
C20 C 0.5545(5) 0.7881(5) 0.9168(3) 0.060(2) Uani 1 1 d . . .
H20A H 0.5620 0.8435 0.8935 0.090 Uiso 1 1 calc R . .
H20B H 0.5883 0.8058 0.9608 0.090 Uiso 1 1 calc R . .
H20C H 0.4857 0.7670 0.9219 0.090 Uiso 1 1 calc R . .
C19 C 0.5779(5) 0.5725(5) 0.9031(4) 0.064(2) Uani 1 1 d . . .
H19A H 0.5079 0.5577 0.9065 0.096 Uiso 1 1 calc R . .
H19B H 0.6101 0.5813 0.9475 0.096 Uiso 1 1 calc R . .
H19C H 0.6002 0.5197 0.8743 0.096 Uiso 1 1 calc R . .
C1 C 0.1987(5) 0.5690(6) 0.0485(3) 0.079(2) Uani 1 1 d DU . .
H1A H 0.2335 0.6345 0.0595 0.118 Uiso 1 1 calc R . .
H1B H 0.1580 0.5628 0.0076 0.118 Uiso 1 1 calc R . .
H1C H 0.2451 0.5242 0.0418 0.118 Uiso 1 1 calc R . .
C2 C 0.0449(6) 0.4176(5) 0.1008(5) 0.105(3) Uani 1 1 d DU . .
H2A H 0.0874 0.3690 0.0967 0.158 Uiso 1 1 calc R . .
H2B H 0.0060 0.4114 0.0591 0.158 Uiso 1 1 calc R . .
H2C H 0.0021 0.4088 0.1373 0.158 Uiso 1 1 calc R . .

loop_
_atom_site_aniso_label
_atom_site_aniso_U_11
_atom_site_aniso_U_22
_atom_site_aniso_U_33
_atom_site_aniso_U_23
_atom_site_aniso_U_13
_atom_site_aniso_U_12
Cl3 0.0658(11) 0.0478(9) 0.0772(13) 0.0246(9) -0.0057(10) -0.0026(8)
Pt1 0.01974(10) 0.01974(10) 0.02132(11) 0.00299(8) 0.00142(8) 0.00294(7)
Pt2 0.01899(10) 0.02061(10) 0.02112(11) 0.00246(8) 0.00112(8) 0.00328(7)
Si3 0.0473(10) 0.0483(10) 0.0214(9) 0.0046(7) -0.0052(7) 0.0020(8)
Si1 0.0536(10) 0.0515(11) 0.0467(11) -0.0060(9) -0.0266(9) 0.0153(8)
N3 0.0151(19) 0.022(2) 0.022(2) 0.0045(17) -0.0060(17) -0.0005(16)
C6 0.027(3) 0.024(3) 0.031(3) 0.004(2) 0.003(2) 0.006(2)
N2 0.021(2) 0.016(2) 0.028(2) 0.0012(17) 0.0014(18) 0.0029(16)
N4 0.022(2) 0.0160(19) 0.022(2) 0.0027(17) 0.0041(17) 0.0053(16)
C29 0.018(3) 0.031(3) 0.031(3) 0.010(2) -0.002(2) -0.005(2)
C42 0.025(3) 0.032(3) 0.018(3) 0.006(2) 0.000(2) 0.004(2)
N1 0.0135(19) 0.025(2) 0.021(2) 0.0027(18) -0.0015(17) 0.0021(16)
C57 0.016(2) 0.028(3) 0.033(3) 0.004(2) -0.007(2) -0.003(2)
C21 0.029(3) 0.025(3) 0.028(3) 0.007(2) -0.003(2) 0.003(2)
C51 0.026(3) 0.021(2) 0.021(3) 0.003(2) -0.004(2) 0.001(2)
C66 0.024(3) 0.028(3) 0.026(3) 0.003(2) 0.004(2) 0.003(2)
C47 0.026(3) 0.014(2) 0.026(3) 0.004(2) -0.004(2) 0.0021(19)
C65 0.023(3) 0.021(2) 0.030(3) 0.007(2) 0.008(2) 0.005(2)
C11 0.031(3) 0.012(2) 0.027(3) 0.001(2) 0.005(2) 0.005(2)
C10 0.016(2) 0.020(2) 0.028(3) 0.002(2) 0.002(2) 0.0048(19)
C15 0.027(3) 0.021(3) 0.032(3) 0.004(2) -0.004(2) 0.004(2)
C43 0.029(3) 0.030(3) 0.021(3) 0.007(2) 0.002(2) 0.003(2)
C23 0.021(3) 0.035(3) 0.029(3) 0.005(2) 0.006(2) 0.008(2)
C46 0.015(2) 0.016(2) 0.032(3) 0.008(2) -0.002(2) 0.0051(18)
C7 0.027(3) 0.020(2) 0.026(3) 0.003(2) -0.007(2) 0.001(2)
C67 0.020(3) 0.021(3) 0.036(3) 0.003(2) -0.002(2) 0.001(2)
C45 0.031(3) 0.021(3) 0.032(3) 0.009(2) 0.005(2) 0.007(2)
C22 0.027(3) 0.034(3) 0.032(3) 0.003(2) 0.007(2) 0.004(2)
C5 0.024(3) 0.035(3) 0.035(3) 0.006(3) -0.002(2) 0.006(2)
C8 0.019(3) 0.034(3) 0.035(3) 0.004(2) 0.000(2) 0.008(2)
C58 0.022(3) 0.032(3) 0.031(3) -0.007(2) 0.005(2) -0.004(2)
C40 0.037(3) 0.044(3) 0.022(3) 0.003(2) -0.002(2) 0.014(2)
C41 0.032(3) 0.038(3) 0.031(3) 0.011(3) -0.003(2) 0.008(2)
C59 0.026(3) 0.036(3) 0.028(3) -0.010(3) 0.000(2) -0.008(2)
C68 0.025(3) 0.028(3) 0.026(3) 0.005(2) 0.005(2) 0.006(2)
C24 0.039(3) 0.041(3) 0.025(3) 0.009(2) 0.009(2) 0.016(3)
C60 0.035(3) 0.057(4) 0.026(3) -0.002(3) 0.006(3) 0.008(3)
C4 0.038(3) 0.041(3) 0.032(3) 0.000(3) -0.011(3) 0.011(3)
C9 0.025(3) 0.033(3) 0.032(3) 0.002(2) 0.006(2) 0.009(2)
C25 0.031(3) 0.058(4) 0.038(3) 0.025(3) 0.005(3) 0.014(3)
C37 0.057(4) 0.066(4) 0.031(4) -0.002(3) 0.002(3) -0.009(3)
C44 0.029(3) 0.031(3) 0.034(3) 0.009(2) -0.004(2) 0.009(2)
C72 0.022(3) 0.037(3) 0.038(3) 0.002(3) 0.007(2) 0.011(2)
C31 0.021(2) 0.021(2) 0.031(3) 0.002(2) 0.000(2) 0.009(2)
C48 0.026(3) 0.031(3) 0.027(3) -0.001(2) 0.004(2) 0.006(2)
C70 0.029(3) 0.035(3) 0.030(3) 0.002(2) -0.005(2) 0.002(2)
C71 0.029(3) 0.046(3) 0.025(3) -0.004(3) -0.001(2) 0.008(2)
C64 0.052(4) 0.051(4) 0.029(3) 0.006(3) 0.008(3) 0.007(3)
C14 0.041(3) 0.017(2) 0.027(3) 0.004(2) 0.010(2) 0.002(2)
C49 0.031(3) 0.036(3) 0.022(3) 0.002(2) 0.007(2) 0.001(2)
C69 0.019(3) 0.026(3) 0.040(3) 0.008(2) 0.000(2) 0.006(2)
C30 0.032(3) 0.027(3) 0.041(3) 0.011(2) 0.011(3) 0.007(2)
Br2 0.0209(3) 0.0370(3) 0.0468(4) 0.0036(3) 0.0014(2) 0.0050(2)
Br4 0.0302(3) 0.0698(4) 0.0485(4) 0.0118(3) 0.0028(3) 0.0253(3)
Br3 0.0285(4) 0.0849(6) 0.0434(5) -0.0110(4) 0.0075(3) 0.0095(4)
Br3' 0.144(6) 0.056(3) 0.054(3) 0.019(3) 0.034(3) 0.018(3)
Si4 0.0375(9) 0.0439(9) 0.0212(8) 0.0036(7) -0.0006(7) 0.0073(7)
C32 0.026(3) 0.022(2) 0.033(3) 0.007(2) -0.002(2) 0.010(2)
C52 0.032(3) 0.027(3) 0.024(3) 0.002(2) -0.003(2) 0.005(2)
C53 0.050(3) 0.035(3) 0.023(3) 0.006(2) 0.001(3) 0.008(3)
C36 0.025(3) 0.028(3) 0.045(4) 0.007(3) 0.012(3) 0.002(2)
C34 0.031(3) 0.035(3) 0.033(3) 0.001(3) -0.008(3) 0.009(2)
C62 0.053(4) 0.080(5) 0.023(3) -0.001(3) 0.016(3) -0.019(4)
C35 0.046(3) 0.043(3) 0.031(3) 0.011(3) 0.005(3) 0.004(3)
C39 0.055(4) 0.068(5) 0.033(4) 0.000(3) -0.001(3) -0.002(3)
C13 0.040(3) 0.026(3) 0.026(3) 0.006(2) 0.015(2) 0.006(2)
C50 0.038(3) 0.019(3) 0.023(3) 0.005(2) 0.006(2) 0.001(2)
C28 0.037(3) 0.044(3) 0.036(4) 0.001(3) 0.006(3) 0.002(3)
C63 0.072(5) 0.086(6) 0.036(4) -0.010(4) 0.019(4) -0.019(4)
C17 0.039(3) 0.045(3) 0.035(4) 0.005(3) 0.009(3) 0.004(3)
C16 0.037(3) 0.025(3) 0.034(3) 0.004(2) 0.009(3) 0.005(2)
C61 0.025(3) 0.083(5) 0.031(4) -0.017(3) 0.002(3) -0.002(3)
C33 0.026(3) 0.030(3) 0.029(3) 0.000(2) 0.000(2) 0.008(2)
Br1 0.0671(4) 0.0691(4) 0.0849(5) 0.0447(4) 0.0360(4) 0.0183(4)
Cl1 0.0487(9) 0.0432(8) 0.0440(9) 0.0102(7) -0.0009(7) 0.0116(7)
Si2 0.0457(10) 0.0494(10) 0.0272(9) 0.0041(8) -0.0037(8) 0.0060(8)
Cl2 0.0638(10) 0.0706(11) 0.0481(11) -0.0037(9) -0.0096(8) 0.0246(9)
C54 0.036(4) 0.075(5) 0.066(5) 0.025(4) 0.007(3) 0.011(3)
C01 0.037(3) 0.040(3) 0.053(4) 0.008(3) 0.001(3) 0.004(3)
C55 0.067(5) 0.070(5) 0.040(4) 0.021(3) -0.004(3) -0.016(4)
C18 0.052(4) 0.052(4) 0.065(5) 0.000(4) -0.010(4) 0.009(3)
C26 0.041(3) 0.093(5) 0.029(3) 0.020(3) 0.017(3) 0.014(3)
C3 0.053(3) 0.072(4) 0.062(4) 0.018(3) -0.004(3) 0.021(3)
C27 0.045(4) 0.071(5) 0.032(4) -0.009(3) 0.011(3) 0.013(3)
C38 0.104(6) 0.058(4) 0.043(4) 0.007(4) -0.029(4) 0.012(4)
C56 0.088(5) 0.093(5) 0.038(4) -0.015(4) -0.014(4) 0.049(4)
C12 0.019(3) 0.033(3) 0.037(3) 0.005(2) 0.004(2) 0.003(2)
C20 0.062(4) 0.074(5) 0.043(4) 0.000(4) 0.009(3) 0.013(4)
C19 0.062(4) 0.077(5) 0.057(5) 0.035(4) -0.012(4) 0.004(4)
C1 0.079(4) 0.123(5) 0.039(4) -0.005(4) -0.010(3) 0.049(4)
C2 0.102(5) 0.076(4) 0.126(6) 0.002(4) -0.064(4) 0.006(4)

loop_
_atom_type_symbol
_atom_type_description
_atom_type_scat_dispersion_real
_atom_type_scat_dispersion_imag
_atom_type_scat_source
C C 0.0033 0.0016 'International Tables Vol C Tables 4.2.6.8 and 6.1.1.4'
H H 0.0000 0.0000 'International Tables Vol C Tables 4.2.6.8 and 6.1.1.4'
N N 0.0061 0.0033 'International Tables Vol C Tables 4.2.6.8 and 6.1.1.4'
Si Si 0.0817 0.0704 'International Tables Vol C Tables 4.2.6.8 and 6.1.1.4'
Cl Cl 0.1484 0.1585 'International Tables Vol C Tables 4.2.6.8 and 6.1.1.4'
Br Br -0.2901 2.4595 'International Tables Vol C Tables 4.2.6.8 and 6.1.1.4'
Pt Pt -1.7033 8.3905 'International Tables Vol C Tables 4.2.6.8 and 6.1.1.4'

loop_
_geom_angle_atom_site_label_1
_geom_angle_atom_site_label_2
_geom_angle_atom_site_label_3
_geom_angle
C29 Pt1 C21 91.0(2)
C29 Pt1 N2 93.07(19)
C21 Pt1 N2 175.68(18)
C29 Pt1 N1 172.32(19)
C21 Pt1 N1 96.67(18)
N2 Pt1 N1 79.25(15)
C57 Pt2 C65 91.1(2)
C57 Pt2 N4 174.16(18)
C65 Pt2 N4 93.45(18)
C57 Pt2 N3 96.01(18)
C65 Pt2 N3 172.89(18)
N4 Pt2 N3 79.44(15)
C40 Si3 C39 106.3(3)
C40 Si3 C37 108.4(3)
C39 Si3 C37 111.3(3)
C40 Si3 C38 108.5(3)
C39 Si3 C38 111.4(3)
C37 Si3 C38 110.7(3)
C4 Si1 C3 106.2(3)
C4 Si1 C1 109.3(3)
C3 Si1 C1 109.7(3)
C4 Si1 C2 109.3(3)
C3 Si1 C2 109.1(3)
C1 Si1 C2 112.9(4)
C42 N3 C46 120.3(4)
C42 N3 Pt2 126.7(3)
C46 N3 Pt2 113.0(3)
N1 C6 C7 122.6(5)
N1 C6 H6 118.7
C7 C6 H6 118.7
C15 N2 C11 120.1(4)
C15 N2 Pt1 126.2(3)
C11 N2 Pt1 113.7(3)
C51 N4 C47 118.9(4)
C51 N4 Pt2 125.9(3)
C47 N4 Pt2 115.2(3)
C30 C29 Pt1 171.4(5)
N3 C42 C43 122.9(5)
N3 C42 H42 118.6
C43 C42 H42 118.6
C10 N1 C6 119.1(4)
C10 N1 Pt1 114.9(3)
C6 N1 Pt1 126.1(3)
C58 C57 Pt2 173.3(5)
C22 C21 Pt1 176.9(5)
N4 C51 C50 122.7(5)
N4 C51 H51 118.6
C50 C51 H51 118.6
C65 C66 C67 176.6(5)
N4 C47 C48 120.4(5)
N4 C47 C46 115.1(4)
C48 C47 C46 124.5(4)
C66 C65 Pt2 172.3(5)
N2 C11 C12 119.5(5)
N2 C11 C10 116.6(4)
C12 C11 C10 123.9(5)
N1 C10 C9 120.9(5)
N1 C10 C11 115.5(4)
C9 C10 C11 123.6(5)
N2 C15 C14 121.8(5)
N2 C15 H15 119.1
C14 C15 H15 119.1
C42 C43 C44 117.4(5)
C42 C43 C41 122.2(5)
C44 C43 C41 120.4(5)
C24 C23 C28 118.8(5)
C24 C23 C22 119.5(5)
C28 C23 C22 121.7(5)
N3 C46 C45 119.1(5)
N3 C46 C47 117.0(4)
C45 C46 C47 123.9(5)
C8 C7 C6 117.5(5)
C8 C7 C5 118.7(4)
C6 C7 C5 123.7(5)
C68 C67 C72 118.0(5)
C68 C67 C66 121.9(5)
C72 C67 C66 120.0(5)
C44 C45 C46 120.8(5)
C44 C45 H45 119.6
C46 C45 H45 119.6
C21 C22 C23 176.0(6)
C4 C5 C7 171.0(6)
C9 C8 C7 119.4(5)
C9 C8 H8 120.3
C7 C8 H8 120.3
C57 C58 C59 172.2(5)
C41 C40 Si3 175.6(5)
C40 C41 C43 174.5(6)
C64 C59 C60 119.6(5)
C64 C59 C58 119.9(5)
C60 C59 C58 120.4(5)
C69 C68 C67 119.2(5)
C69 C68 H68 120.4
C67 C68 H68 120.4
C23 C24 C25 120.1(5)
C23 C24 H24 120.0
C25 C24 H24 120.0
C61 C60 C59 118.2(6)
C61 C60 H60 120.9
C59 C60 H60 120.9
C5 C4 Si1 171.2(5)
C8 C9 C10 120.5(5)
C8 C9 H9 119.7
C10 C9 H9 119.7
C26 C25 C24 121.6(5)
C26 C25 Br1 120.2(5)
C24 C25 Br1 118.1(4)
Si3 C37 H37A 109.5
Si3 C37 H37B 109.5
H37A C37 H37B 109.5
Si3 C37 H37C 109.5
H37A C37 H37C 109.5
H37B C37 H37C 109.5
C45 C44 C43 119.3(5)
C45 C44 H44 120.3
C43 C44 H44 120.3
C71 C72 C67 121.3(5)
C71 C72 H72 119.3
C67 C72 H72 119.3
C32 C31 C36 118.0(5)
C32 C31 C30 121.0(5)
C36 C31 C30 121.1(5)
C49 C48 C47 119.5(5)
C49 C48 H48 120.2
C47 C48 H48 120.2
C69 C70 C71 116.8(5)
C69 C70 H70 121.6
C71 C70 H70 121.6
C72 C71 C70 121.0(5)
C72 C71 H71 119.5
C70 C71 H71 119.5
C63 C64 C59 114.8(6)
C63 C64 H64 122.6
C59 C64 H64 122.6
C15 C14 C13 119.8(5)
C15 C14 C16 119.9(5)
C13 C14 C16 120.4(5)
C48 C49 C50 120.5(5)
C48 C49 H49 119.7
C50 C49 H49 119.7
C68 C69 C70 123.5(5)
C68 C69 Br4 118.5(4)
C70 C69 Br4 117.7(4)
C29 C30 C31 173.6(6)
C53 Si4 C55 107.9(3)
C53 Si4 C56 111.2(3)
C55 Si4 C56 110.3(3)
C53 Si4 C54 105.4(3)
C55 Si4 C54 112.0(3)
C56 Si4 C54 110.0(3)
C31 C32 C33 120.0(5)
C31 C32 H32 120.0
C33 C32 H32 120.0
C53 C52 C50 178.9(6)
C52 C53 Si4 175.0(5)
C35 C36 C31 121.4(5)
C35 C36 H36 119.3
C31 C36 H36 119.3
C33 C34 C35 119.2(5)
C33 C34 H34 120.4
C35 C34 H34 120.4
C63 C62 C61 113.5(6)
C63 C62 H62 123.3
C61 C62 H62 123.3
C36 C35 C34 120.4(5)
C36 C35 H35 119.8
C34 C35 H35 119.8
Si3 C39 H39A 109.5
Si3 C39 H39B 109.5
H39A C39 H39B 109.5
Si3 C39 H39C 109.5
H39A C39 H39C 109.5
H39B C39 H39C 109.5
C14 C13 C12 118.9(5)
C14 C13 H13 120.6
C12 C13 H13 120.6
C49 C50 C51 117.9(5)
C49 C50 C52 123.0(5)
C51 C50 C52 119.1(5)
C27 C28 C23 119.1(5)
C27 C28 H28 120.4
C23 C28 H28 120.4
C62 C63 C64 130.7(7)
C62 C63 Br3' 98.9(5)
C64 C63 Br3' 129.7(7)
C16 C17 Si2 177.4(6)
C17 C16 C14 178.2(6)
C62 C61 C60 123.1(6)
C62 C61 Br3 116.7(5)
C60 C61 Br3 120.0(6)
C34 C33 C32 121.1(5)
C34 C33 Br2 120.1(4)
C32 C33 Br2 118.8(4)
C18 Si2 C17 106.9(3)
C18 Si2 C19 109.6(3)
C17 Si2 C19 109.5(3)
C18 Si2 C20 112.9(3)
C17 Si2 C20 107.4(3)
C19 Si2 C20 110.4(3)
Si4 C54 H54A 109.5
Si4 C54 H54B 109.5
H54A C54 H54B 109.5
Si4 C54 H54C 109.5
H54A C54 H54C 109.5
H54B C54 H54C 109.5
Cl2 C01 Cl3 111.6(4)
Cl2 C01 Cl1 109.7(3)
Cl3 C01 Cl1 109.6(3)
Cl2 C01 H01 108.6
Cl3 C01 H01 108.6
Cl1 C01 H01 108.6
Si4 C55 H55A 109.5
Si4 C55 H55B 109.5
H55A C55 H55B 109.5
Si4 C55 H55C 109.5
H55A C55 H55C 109.5
H55B C55 H55C 109.5
Si2 C18 H18A 109.5
Si2 C18 H18B 109.5
H18A C18 H18B 109.5
Si2 C18 H18C 109.5
H18A C18 H18C 109.5
H18B C18 H18C 109.5
C27 C26 C25 118.1(6)
C27 C26 H26 120.9
C25 C26 H26 120.9
Si1 C3 H3A 109.5
Si1 C3 H3B 109.5
H3A C3 H3B 109.5
Si1 C3 H3C 109.5
H3A C3 H3C 109.5
H3B C3 H3C 109.5
C26 C27 C28 122.3(6)
C26 C27 H27 118.9
C28 C27 H27 118.9
Si3 C38 H38A 109.5
Si3 C38 H38B 109.5
H38A C38 H38B 109.5
Si3 C38 H38C 109.5
H38A C38 H38C 109.5
H38B C38 H38C 109.5
Si4 C56 H56A 109.5
Si4 C56 H56B 109.5
H56A C56 H56B 109.5
Si4 C56 H56C 109.5
H56A C56 H56C 109.5
H56B C56 H56C 109.5
C13 C12 C11 120.0(5)
C13 C12 H12 120.0
C11 C12 H12 120.0
Si2 C20 H20A 109.5
Si2 C20 H20B 109.5
H20A C20 H20B 109.5
Si2 C20 H20C 109.5
H20A C20 H20C 109.5
H20B C20 H20C 109.5
Si2 C19 H19A 109.5
Si2 C19 H19B 109.5
H19A C19 H19B 109.5
Si2 C19 H19C 109.5
H19A C19 H19C 109.5
H19B C19 H19C 109.5
Si1 C1 H1A 109.5
Si1 C1 H1B 109.5
H1A C1 H1B 109.5
Si1 C1 H1C 109.5
H1A C1 H1C 109.5
H1B C1 H1C 109.5
Si1 C2 H2A 109.5
Si1 C2 H2B 109.5
H2A C2 H2B 109.5
Si1 C2 H2C 109.5
H2A C2 H2C 109.5
H2B C2 H2C 109.5

loop_
_geom_bond_atom_site_label_1
_geom_bond_atom_site_label_2
_geom_bond_distance
Cl3 C01 1.757(6)
Pt1 C29 1.952(5)
Pt1 C21 1.955(5)
Pt1 N2 2.073(4)
Pt1 N1 2.075(4)
Pt2 C57 1.953(5)
Pt2 C65 1.958(5)
Pt2 N4 2.058(4)
Pt2 N3 2.084(4)
Si3 C40 1.846(6)
Si3 C39 1.857(6)
Si3 C37 1.863(6)
Si3 C38 1.868(7)
Si1 C4 1.843(6)
Si1 C3 1.846(7)
Si1 C1 1.848(6)
Si1 C2 1.854(6)
N3 C42 1.329(6)
N3 C46 1.365(6)
C6 N1 1.345(6)
C6 C7 1.398(7)
C6 H6 0.9300
N2 C15 1.336(6)
N2 C11 1.357(6)
N4 C51 1.348(6)
N4 C47 1.359(6)
C29 C30 1.202(7)
C42 C43 1.390(7)
C42 H42 0.9300
N1 C10 1.341(6)
C57 C58 1.199(7)
C21 C22 1.204(7)
C51 C50 1.389(7)
C51 H51 0.9300
C66 C65 1.195(7)
C66 C67 1.439(7)
C47 C48 1.397(7)
C47 C46 1.451(7)
C11 C12 1.402(7)
C11 C10 1.460(7)
C10 C9 1.391(7)
C15 C14 1.371(7)
C15 H15 0.9300
C43 C44 1.400(7)
C43 C41 1.431(7)
C23 C24 1.380(7)
C23 C28 1.398(7)
C23 C22 1.437(7)
C46 C45 1.392(7)
C7 C8 1.393(7)
C7 C5 1.431(7)
C67 C68 1.392(7)
C67 C72 1.409(7)
C45 C44 1.374(7)
C45 H45 0.9300
C5 C4 1.201(7)
C8 C9 1.360(7)
C8 H8 0.9300
C58 C59 1.454(7)
C40 C41 1.205(7)
C59 C64 1.390(8)
C59 C60 1.403(8)
C68 C69 1.371(7)
C68 H68 0.9300
C24 C25 1.381(8)
C24 H24 0.9300
C60 C61 1.382(8)
C60 H60 0.9300
C9 H9 0.9300
C25 C26 1.369(8)
C25 Br1 1.914(6)
C37 H37A 0.9600
C37 H37B 0.9600
C37 H37C 0.9600
C44 H44 0.9300
C72 C71 1.370(7)
C72 H72 0.9300
C31 C32 1.392(7)
C31 C36 1.400(7)
C31 C30 1.434(7)
C48 C49 1.370(7)
C48 H48 0.9300
C70 C69 1.390(7)
C70 C71 1.391(7)
C70 H70 0.9300
C71 H71 0.9300
C64 C63 1.331(8)
C64 H64 0.9300
C14 C13 1.373(7)
C14 C16 1.450(8)
C49 C50 1.371(7)
C49 H49 0.9300
C69 Br4 1.910(5)
Br2 C33 1.892(5)
Br3 C61 1.880(6)
Br3' C63 1.705(7)
Si4 C53 1.828(6)
Si4 C55 1.842(6)
Si4 C56 1.852(7)
Si4 C54 1.859(6)
C32 C33 1.397(7)
C32 H32 0.9300
C52 C53 1.209(7)
C52 C50 1.435(7)
C36 C35 1.376(8)
C36 H36 0.9300
C34 C33 1.377(8)
C34 C35 1.378(7)
C34 H34 0.9300
C62 C63 1.324(10)
C62 C61 1.359(10)
C62 H62 0.9300
C35 H35 0.9300
C39 H39A 0.9600
C39 H39B 0.9600
C39 H39C 0.9600
C13 C12 1.375(7)
C13 H13 0.9300
C28 C27 1.382(8)
C28 H28 0.9300
C17 C16 1.196(8)
C17 Si2 1.857(6)
Cl1 C01 1.773(6)
Si2 C18 1.846(6)
Si2 C19 1.859(7)
Si2 C20 1.872(7)
Cl2 C01 1.733(6)
C54 H54A 0.9600
C54 H54B 0.9600
C54 H54C 0.9600
C01 H01 0.9800
C55 H55A 0.9600
C55 H55B 0.9600
C55 H55C 0.9600
C18 H18A 0.9600
C18 H18B 0.9600
C18 H18C 0.9600
C26 C27 1.363(9)
C26 H26 0.9300
C3 H3A 0.9600
C3 H3B 0.9600
C3 H3C 0.9600
C27 H27 0.9300
C38 H38A 0.9600
C38 H38B 0.9600
C38 H38C 0.9600
C56 H56A 0.9600
C56 H56B 0.9600
C56 H56C 0.9600
C12 H12 0.9300
C20 H20A 0.9600
C20 H20B 0.9600
C20 H20C 0.9600
C19 H19A 0.9600
C19 H19B 0.9600
C19 H19C 0.9600
C1 H1A 0.9600
C1 H1B 0.9600
C1 H1C 0.9600
C2 H2A 0.9600
C2 H2B 0.9600
C2 H2C 0.9600
